data_4131384
loop_
_publ_author_name
'Li, Beryl X.'
'Le, Diane N.'
'Mack, Kyle A.'
'McClory, Andrew'
'Lim, Ngiap-Kie'
'Cravillion, Theresa'
'Savage, Scott'
'Han, Chong'
'Collum, David B.'
'Zhang, Haiming'
'Gosselin, Francis'

_publ_section_title
;
 Highly Stereoselective Synthesis of Tetrasubstituted Acyclic All-Carbon
 Olefins via Enol Tosylation and Suzuki-Miyaura Coupling.
;
_journal_issue 31
_journal_name_full 'Journal of the American Chemical Society'
_journal_page_first 10777
_journal_page_last 10783
_journal_paper_doi 10.1021/jacs.7b05071
_journal_volume 139
_journal_year 2017
_chemical_formula_sum 'C24 H24 O3 S'
_chemical_formula_weight 392.49
_chemical_name_common 71462-45
_chemical_name_systematic gene776
_space_group.centring_type primitive

_space_group_crystal_system triclinic
_space_group_IT_number 2
_space_group_name_Hall '-P 1'
_space_group_name_H-M_alt 'P -1'
_atom_sites_solution_hydrogens geom
_atom_sites_solution_primary iterative
_atom_sites_solution_secondary difmap
_audit_creation_method SHELXL-2016/4
_cell_angle_alpha 62.149(2)
_cell_angle_beta 70.126(2)
_cell_angle_gamma 87.430(2)
_cell_formula_units_Z 2
_cell_length_a 10.1195(10)
_cell_length_b 11.0431(11)
_cell_length_c 11.1733(11)
_cell_measurement_reflns_used 6559
_cell_measurement_temperature 100(2)
_cell_measurement_theta_max 25.34
_cell_measurement_theta_min 2.16
_cell_volume 1028.44(18)
_computing_cell_refinement 'Bruker SAINT'
_computing_data_collection 'Bruker APEX2'
_computing_data_reduction 'Bruker SAINT'
_computing_molecular_graphics ORTEP-32
_computing_publication_material WinGX
_computing_structure_refinement SHELXL-2016
_computing_structure_solution 'SHELXT 2014'
_diffrn_ambient_temperature 100(2)
_diffrn_detector_area_resol_mean 8.366
_diffrn_measured_fraction_theta_full 0.996
_diffrn_measured_fraction_theta_max 0.993
_diffrn_measurement_device_type 'Bruker APEX-I CCD'
_diffrn_measurement_method '\f and \w scans'
_diffrn_radiation_type MoK\a
_diffrn_radiation_wavelength 0.71073
_diffrn_reflns_av_R_equivalents 0.0425
_diffrn_reflns_av_unetI/netI 0.0417
_diffrn_reflns_Laue_measured_fraction_full 0.996
_diffrn_reflns_Laue_measured_fraction_max 0.993
_diffrn_reflns_limit_h_max 12
_diffrn_reflns_limit_h_min -12
_diffrn_reflns_limit_k_max 13
_diffrn_reflns_limit_k_min -13
_diffrn_reflns_limit_l_max 13
_diffrn_reflns_limit_l_min -13
_diffrn_reflns_number 15332
_diffrn_reflns_point_group_measured_fraction_full 0.996
_diffrn_reflns_point_group_measured_fraction_max 0.993
_diffrn_reflns_theta_full 25.000
_diffrn_reflns_theta_max 25.389
_diffrn_reflns_theta_min 2.106
_diffrn_source 'fine focus sealed tube'
_exptl_absorpt_coefficient_mu 0.179
_exptl_absorpt_correction_T_max 0.928
_exptl_absorpt_correction_T_min 0.845
_exptl_absorpt_correction_type multi-scan
_exptl_absorpt_process_details SADABS
_exptl_crystal_colour colorless
_exptl_crystal_density_diffrn 1.267
_exptl_crystal_description plate
_exptl_crystal_F_000 416
_exptl_crystal_size_max 0.120
_exptl_crystal_size_mid 0.080
_exptl_crystal_size_min 0.040
_refine_diff_density_max 0.360
_refine_diff_density_min -0.423
_refine_diff_density_rms 0.060
_refine_ls_extinction_method none
_refine_ls_goodness_of_fit_ref 1.062
_refine_ls_hydrogen_treatment constr
_refine_ls_matrix_type full
_refine_ls_number_parameters 256
_refine_ls_number_reflns 3765
_refine_ls_number_restraints 0
_refine_ls_restrained_S_all 1.062
_refine_ls_R_factor_all 0.0597
_refine_ls_R_factor_gt 0.0477
_refine_ls_shift/su_max 0.000
_refine_ls_shift/su_mean 0.000
_refine_ls_structure_factor_coef Fsqd
_refine_ls_weighting_details 'w=1/[\s^2^(Fo^2^)+(0.0649P)^2^+0.3814P] where P=(Fo^2^+2Fc^2^)/3'
_refine_ls_weighting_scheme calc
_refine_ls_wR_factor_gt 0.1166
_refine_ls_wR_factor_ref 0.1252
_reflns_Friedel_coverage 0.000
_reflns_number_gt 3060
_reflns_number_total 3765
_reflns_threshold_expression 'I > 2\s(I)'
_cod_data_source_file ja-2017-050714-File005.cif
_cod_data_source_block 71462-45
_cod_database_code 4131384
_shelx_shelxl_version_number 2016/4
_shelx_space_group_comment
; 
The symmetry employed for this shelxl refinement is uniquely defined 
by the following loop, which should always be used as a source of 
symmetry information in preference to the above space-group names. 
They are only intended as comments. 
;
_shelx_estimated_absorpt_t_min 0.979
_shelx_estimated_absorpt_t_max 0.993

loop_
_space_group_symop_operation_xyz
'x, y, z'
'-x, -y, -z'

loop_
_atom_site_label
_atom_site_type_symbol
_atom_site_fract_x
_atom_site_fract_y
_atom_site_fract_z
_atom_site_U_iso_or_equiv
_atom_site_adp_type
_atom_site_occupancy
_atom_site_site_symmetry_order
_atom_site_calc_flag
_atom_site_refinement_flags_posn
_atom_site_refinement_flags_adp
C1 C 0.5118(2) 0.0435(2) 0.6566(2) 0.0202(4) Uani 1 1 d . .
C2 C 0.4183(2) 0.1382(2) 0.6192(2) 0.0235(5) Uani 1 1 d . .
H2 H 0.446160 0.234105 0.580192 0.028 Uiso 1 1 calc R U
C3 C 0.2842(2) 0.0908(2) 0.6395(2) 0.0261(5) Uani 1 1 d . .
H3 H 0.220269 0.155153 0.613547 0.031 Uiso 1 1 calc R U
C4 C 0.2409(2) -0.0491(2) 0.6971(2) 0.0251(5) Uani 1 1 d . .
C5 C 0.3367(2) -0.1416(2) 0.7326(2) 0.0268(5) Uani 1 1 d . .
H5 H 0.308894 -0.237356 0.771137 0.032 Uiso 1 1 calc R U
C6 C 0.4721(2) -0.0967(2) 0.7129(2) 0.0254(5) Uani 1 1 d . .
H6 H 0.536619 -0.160905 0.737528 0.030 Uiso 1 1 calc R U
C7 C 0.0931(2) -0.0985(3) 0.7203(3) 0.0329(6) Uani 1 1 d . .
H7A H 0.023611 -0.080724 0.794288 0.049 Uiso 1 1 calc R U
H7B H 0.083715 -0.197929 0.752658 0.049 Uiso 1 1 calc R U
H7C H 0.075998 -0.048910 0.628968 0.049 Uiso 1 1 calc R U
C8 C 0.6609(2) 0.2428(2) 0.7682(2) 0.0205(4) Uani 1 1 d . .
C9 C 0.7800(2) 0.3013(2) 0.7573(2) 0.0204(4) Uani 1 1 d . .
C10 C 0.9156(2) 0.2374(2) 0.7432(2) 0.0222(5) Uani 1 1 d . .
H10A H 0.997623 0.311323 0.689348 0.027 Uiso 1 1 calc R U
H10B H 0.922655 0.188252 0.686861 0.027 Uiso 1 1 calc R U
C11 C 0.9210(2) 0.1364(2) 0.8911(2) 0.0275(5) Uani 1 1 d . .
H11A H 0.905457 0.182738 0.950232 0.041 Uiso 1 1 calc R U
H11B H 1.014185 0.104312 0.878796 0.041 Uiso 1 1 calc R U
H11C H 0.847025 0.057168 0.939635 0.041 Uiso 1 1 calc R U
C12 C 0.7786(2) 0.4279(2) 0.7734(2) 0.0192(4) Uani 1 1 d . .
C13 C 0.6902(2) 0.4278(2) 0.8998(2) 0.0235(5) Uani 1 1 d . .
H13 H 0.628951 0.346016 0.976810 0.028 Uiso 1 1 calc R U
C14 C 0.6903(2) 0.5449(2) 0.9149(2) 0.0264(5) Uani 1 1 d . .
H14 H 0.629972 0.542867 1.002284 0.032 Uiso 1 1 calc R U
C15 C 0.7781(2) 0.6655(2) 0.8030(2) 0.0257(5) Uani 1 1 d . .
H15 H 0.777333 0.746367 0.813073 0.031 Uiso 1 1 calc R U
C16 C 0.8665(2) 0.6672(2) 0.6770(2) 0.0262(5) Uani 1 1 d . .
H16 H 0.926736 0.749646 0.599937 0.031 Uiso 1 1 calc R U
C17 C 0.8677(2) 0.5492(2) 0.6625(2) 0.0236(5) Uani 1 1 d . .
H17 H 0.930040 0.551084 0.575886 0.028 Uiso 1 1 calc R U
C18 C 0.5218(2) 0.2938(2) 0.7824(2) 0.0196(4) Uani 1 1 d . .
C19 C 0.5124(2) 0.4290(2) 0.6882(2) 0.0233(5) Uani 1 1 d . .
H19 H 0.595345 0.487540 0.610958 0.028 Uiso 1 1 calc R U
C20 C 0.3836(2) 0.4792(2) 0.7059(2) 0.0246(5) Uani 1 1 d . .
H20 H 0.379268 0.571830 0.640408 0.029 Uiso 1 1 calc R U
C21 C 0.2599(2) 0.3962(2) 0.8180(2) 0.0236(5) Uani 1 1 d . .
C22 C 0.2694(2) 0.2601(2) 0.9086(2) 0.0247(5) Uani 1 1 d . .
H22 H 0.185862 0.200912 0.984016 0.030 Uiso 1 1 calc R U
C23 C 0.3982(2) 0.2084(2) 0.8915(2) 0.0226(5) Uani 1 1 d . .
H23 H 0.401950 0.114585 0.954424 0.027 Uiso 1 1 calc R U
C24 C 0.1227(2) 0.4557(2) 0.8430(3) 0.0328(5) Uani 1 1 d . .
H24A H 0.043054 0.383250 0.884682 0.049 Uiso 1 1 calc R U
H24B H 0.121999 0.530793 0.750464 0.049 Uiso 1 1 calc R U
H24C H 0.113566 0.491733 0.910254 0.049 Uiso 1 1 calc R U
O1 O 0.72923(14) 0.23704(14) 0.51085(14) 0.0230(3) Uani 1 1 d . .
O2 O 0.76927(15) -0.00581(14) 0.63863(16) 0.0260(4) Uani 1 1 d . .
O3 O 0.66316(14) 0.11006(13) 0.77517(14) 0.0220(3) Uani 1 1 d . .
S1 S 0.68285(5) 0.10106(5) 0.63112(5) 0.02059(16) Uani 1 1 d . .

loop_
_atom_site_aniso_label
_atom_site_aniso_U_11
_atom_site_aniso_U_22
_atom_site_aniso_U_33
_atom_site_aniso_U_23
_atom_site_aniso_U_13
_atom_site_aniso_U_12
C1 0.0197(10) 0.0215(11) 0.0178(10) -0.0091(9) -0.0053(8) 0.0009(8)
C2 0.0221(11) 0.0216(11) 0.0260(11) -0.0110(9) -0.0086(9) 0.0034(9)
C3 0.0251(12) 0.0281(12) 0.0267(12) -0.0135(10) -0.0111(9) 0.0078(9)
C4 0.0244(11) 0.0313(13) 0.0222(11) -0.0164(10) -0.0058(9) 0.0005(9)
C5 0.0305(12) 0.0230(12) 0.0272(12) -0.0127(10) -0.0093(9) -0.0006(9)
C6 0.0296(12) 0.0232(12) 0.0260(11) -0.0126(10) -0.0120(9) 0.0045(9)
C7 0.0246(12) 0.0421(15) 0.0359(13) -0.0241(12) -0.0070(10) 0.0000(10)
C8 0.0271(11) 0.0139(10) 0.0184(10) -0.0063(9) -0.0080(8) 0.0035(8)
C9 0.0244(11) 0.0168(11) 0.0154(10) -0.0048(9) -0.0063(8) 0.0027(8)
C10 0.0234(11) 0.0203(11) 0.0228(11) -0.0099(9) -0.0092(9) 0.0052(8)
C11 0.0266(12) 0.0222(12) 0.0294(12) -0.0073(10) -0.0127(9) 0.0040(9)
C12 0.0188(10) 0.0208(11) 0.0212(10) -0.0093(9) -0.0121(8) 0.0046(8)
C13 0.0211(11) 0.0242(12) 0.0236(11) -0.0103(9) -0.0078(9) 0.0007(9)
C14 0.0242(11) 0.0310(13) 0.0281(12) -0.0182(10) -0.0083(9) 0.0040(9)
C15 0.0288(12) 0.0218(12) 0.0349(12) -0.0162(10) -0.0179(10) 0.0085(9)
C16 0.0304(12) 0.0177(11) 0.0261(11) -0.0060(9) -0.0112(9) -0.0015(9)
C17 0.0254(11) 0.0244(12) 0.0196(11) -0.0096(9) -0.0077(9) 0.0019(9)
C18 0.0233(11) 0.0192(11) 0.0192(10) -0.0097(9) -0.0104(8) 0.0026(8)
C19 0.0226(11) 0.0228(11) 0.0218(11) -0.0079(9) -0.0089(9) 0.0019(9)
C20 0.0260(11) 0.0226(11) 0.0258(11) -0.0095(9) -0.0135(9) 0.0053(9)
C21 0.0232(11) 0.0252(12) 0.0301(12) -0.0167(10) -0.0136(9) 0.0052(9)
C22 0.0216(11) 0.0247(12) 0.0276(12) -0.0138(10) -0.0061(9) -0.0017(9)
C23 0.0266(11) 0.0168(11) 0.0226(11) -0.0077(9) -0.0092(9) 0.0010(8)
C24 0.0241(12) 0.0305(13) 0.0443(14) -0.0184(12) -0.0127(10) 0.0075(10)
O1 0.0249(8) 0.0192(8) 0.0211(8) -0.0065(6) -0.0083(6) 0.0012(6)
O2 0.0242(8) 0.0226(8) 0.0350(9) -0.0157(7) -0.0131(6) 0.0094(6)
O3 0.0278(8) 0.0157(7) 0.0231(8) -0.0083(6) -0.0112(6) 0.0032(6)
S1 0.0208(3) 0.0191(3) 0.0228(3) -0.0100(2) -0.0091(2) 0.0041(2)

loop_
_atom_type_symbol
_atom_type_description
_atom_type_scat_dispersion_real
_atom_type_scat_dispersion_imag
_atom_type_scat_source
C C 0.0033 0.0016 'International Tables Vol C Tables 4.2.6.8 and 6.1.1.4'
H H 0.0000 0.0000 'International Tables Vol C Tables 4.2.6.8 and 6.1.1.4'
O O 0.0106 0.0060 'International Tables Vol C Tables 4.2.6.8 and 6.1.1.4'
S S 0.1246 0.1234 'International Tables Vol C Tables 4.2.6.8 and 6.1.1.4'

loop_
_geom_angle_atom_site_label_1
_geom_angle_atom_site_label_2
_geom_angle_atom_site_label_3
_geom_angle
C6 C1 C2 120.89(19)
C6 C1 S1 119.19(16)
C2 C1 S1 119.92(15)
C3 C2 C1 118.97(19)
C3 C2 H2 120.5
C1 C2 H2 120.5
C2 C3 C4 121.5(2)
C2 C3 H3 119.3
C4 C3 H3 119.3
C3 C4 C5 118.40(19)
C3 C4 C7 120.4(2)
C5 C4 C7 121.2(2)
C6 C5 C4 121.3(2)
C6 C5 H5 119.3
C4 C5 H5 119.3
C5 C6 C1 118.9(2)
C5 C6 H6 120.6
C1 C6 H6 120.6
C4 C7 H7A 109.5
C4 C7 H7B 109.5
H7A C7 H7B 109.5
C4 C7 H7C 109.5
H7A C7 H7C 109.5
H7B C7 H7C 109.5
C9 C8 O3 117.09(17)
C9 C8 C18 128.34(18)
O3 C8 C18 114.47(16)
C8 C9 C12 119.79(18)
C8 C9 C10 122.78(18)
C12 C9 C10 117.18(17)
C9 C10 C11 111.37(17)
C9 C10 H10A 109.4
C11 C10 H10A 109.4
C9 C10 H10B 109.4
C11 C10 H10B 109.4
H10A C10 H10B 108.0
C10 C11 H11A 109.5
C10 C11 H11B 109.5
H11A C11 H11B 109.5
C10 C11 H11C 109.5
H11A C11 H11C 109.5
H11B C11 H11C 109.5
C13 C12 C17 118.23(18)
C13 C12 C9 121.11(18)
C17 C12 C9 120.65(17)
C14 C13 C12 120.94(19)
C14 C13 H13 119.5
C12 C13 H13 119.5
C13 C14 C15 120.28(19)
C13 C14 H14 119.9
C15 C14 H14 119.9
C16 C15 C14 119.50(19)
C16 C15 H15 120.3
C14 C15 H15 120.3
C15 C16 C17 120.3(2)
C15 C16 H16 119.9
C17 C16 H16 119.9
C16 C17 C12 120.78(19)
C16 C17 H17 119.6
C12 C17 H17 119.6
C19 C18 C23 118.69(19)
C19 C18 C8 120.56(18)
C23 C18 C8 120.74(18)
C20 C19 C18 120.69(19)
C20 C19 H19 119.7
C18 C19 H19 119.7
C19 C20 C21 121.1(2)
C19 C20 H20 119.4
C21 C20 H20 119.4
C22 C21 C20 117.87(19)
C22 C21 C24 121.65(19)
C20 C21 C24 120.42(19)
C21 C22 C23 121.49(19)
C21 C22 H22 119.3
C23 C22 H22 119.3
C22 C23 C18 120.07(19)
C22 C23 H23 120.0
C18 C23 H23 120.0
C21 C24 H24A 109.5
C21 C24 H24B 109.5
H24A C24 H24B 109.5
C21 C24 H24C 109.5
H24A C24 H24C 109.5
H24B C24 H24C 109.5
C8 O3 S1 118.76(12)
O2 S1 O1 120.39(9)
O2 S1 O3 104.01(8)
O1 S1 O3 107.95(8)
O2 S1 C1 109.15(9)
O1 S1 C1 109.75(9)
O3 S1 C1 104.28(8)

loop_
_geom_bond_atom_site_label_1
_geom_bond_atom_site_label_2
_geom_bond_distance
C1 C6 1.389(3)
C1 C2 1.392(3)
C1 S1 1.754(2)
C2 C3 1.382(3)
C2 H2 0.9500
C3 C4 1.390(3)
C3 H3 0.9500
C4 C5 1.391(3)
C4 C7 1.510(3)
C5 C6 1.387(3)
C5 H5 0.9500
C6 H6 0.9500
C7 H7A 0.9800
C7 H7B 0.9800
C7 H7C 0.9800
C8 C9 1.334(3)
C8 O3 1.431(2)
C8 C18 1.477(3)
C9 C12 1.490(3)
C9 C10 1.508(3)
C10 C11 1.521(3)
C10 H10A 0.9900
C10 H10B 0.9900
C11 H11A 0.9800
C11 H11B 0.9800
C11 H11C 0.9800
C12 C13 1.391(3)
C12 C17 1.394(3)
C13 C14 1.380(3)
C13 H13 0.9500
C14 C15 1.385(3)
C14 H14 0.9500
C15 C16 1.380(3)
C15 H15 0.9500
C16 C17 1.385(3)
C16 H16 0.9500
C17 H17 0.9500
C18 C19 1.391(3)
C18 C23 1.391(3)
C19 C20 1.380(3)
C19 H19 0.9500
C20 C21 1.393(3)
C20 H20 0.9500
C21 C22 1.387(3)
C21 C24 1.505(3)
C22 C23 1.388(3)
C22 H22 0.9500
C23 H23 0.9500
C24 H24A 0.9800
C24 H24B 0.9800
C24 H24C 0.9800
O1 S1 1.4248(14)
O2 S1 1.4246(14)
O3 S1 1.6031(14)
